data_7150299
loop_
_publ_author_name
'Ley, Steven V.'
'Dixon, Darren J.'
'Guy, Richard T.'
'Rodr\'iguez, F\'elix'
'Sheppard, Tom D.'

_publ_section_title
;
 Michael, Michael-aldol and Michael-Michael reactions of enolate
 equivalents of butane-2,3-diacetal protected glycolic acid
 derivatives.
;
_journal_issue 22
_journal_name_full 'Organic &amp; biomolecular chemistry'
_journal_page_first 4095
_journal_page_last 4107
_journal_paper_doi 10.1039/b512410g
_journal_volume 3
_journal_year 2005
_chemical_formula_sum 'C21 H30 O10'
_chemical_formula_weight 442.45
_chemical_name_systematic
; 
? 
;
_space_group_IT_number 14
_symmetry_cell_setting monoclinic
_symmetry_space_group_name_Hall '-P 2yn'
_symmetry_space_group_name_H-M 'P 1 21/n 1'
_atom_sites_solution_hydrogens geom
_atom_sites_solution_primary direct
_atom_sites_solution_secondary difmap
_audit_creation_method SHELXL
_cell_angle_alpha 90.00
_cell_angle_beta 91.264(2)
_cell_angle_gamma 90.00
_cell_formula_units_Z 4
_cell_length_a 10.4467(3)
_cell_length_b 11.4334(4)
_cell_length_c 18.6140(7)
_cell_measurement_reflns_used 15579
_cell_measurement_temperature 180(2)
_cell_measurement_theta_max 27.48
_cell_measurement_theta_min 1.0
_cell_volume 2222.74(13)
_computing_cell_refinement 'HKL Scalepack (Otwinowski & Minor 1997)'
_computing_data_collection 'Collect (Nonius BV, 1997-2000)'
_computing_data_reduction
;
HKL Denzo and Scalepack (Otwinowski & Minor 1997)
;
_computing_structure_refinement 'SHELXL-93 (Sheldrick, 1993)'
_computing_structure_solution teXsan
_diffrn_ambient_temperature 180(2)
_diffrn_detector_area_resol_mean 9
_diffrn_measurement_device '95mm CCD camera on \k-goniostat'
_diffrn_measurement_device_type KappaCCD
_diffrn_measurement_method CCD
_diffrn_radiation_monochromator 'horizonally mounted graphite crystal'
_diffrn_radiation_source 'fine-focus sealed tube'
_diffrn_radiation_type MoK\a
_diffrn_radiation_wavelength 0.71069
_diffrn_reflns_av_R_equivalents 0.0860
_diffrn_reflns_av_sigmaI/netI 0.0604
_diffrn_reflns_limit_h_max 13
_diffrn_reflns_limit_h_min 0
_diffrn_reflns_limit_k_max 14
_diffrn_reflns_limit_k_min -14
_diffrn_reflns_limit_l_max 24
_diffrn_reflns_limit_l_min -24
_diffrn_reflns_number 19327
_diffrn_reflns_theta_max 27.49
_diffrn_reflns_theta_min 2.09
_exptl_absorpt_coefficient_mu 0.105
_exptl_absorpt_correction_T_max 1.214
_exptl_absorpt_correction_T_min 0.904
_exptl_absorpt_correction_type multi-scan
_exptl_absorpt_process_details 'Sortav Blessing (1995) '
_exptl_crystal_colour colourless
_exptl_crystal_density_diffrn 1.322
_exptl_crystal_F_000 944
_exptl_crystal_size_max 0.46
_exptl_crystal_size_mid 0.42
_exptl_crystal_size_min 0.05
_refine_diff_density_max 0.354
_refine_diff_density_min -0.274
_refine_diff_density_rms 0.058
_refine_ls_extinction_coef 0.0087(16)
_refine_ls_extinction_expression Fc^*^=kFc[1+0.001xFc^2^\l^3^/sin(2\q)]^-1/4^
_refine_ls_extinction_method SHELXL
_refine_ls_goodness_of_fit_all 1.049
_refine_ls_goodness_of_fit_obs 1.116
_refine_ls_matrix_type full
_refine_ls_number_parameters 296
_refine_ls_number_reflns 5054
_refine_ls_number_restraints 4
_refine_ls_restrained_S_all 1.316
_refine_ls_restrained_S_obs 1.116
_refine_ls_R_factor_all 0.0877
_refine_ls_R_factor_obs 0.0497
_refine_ls_shift/esd_max 0.001
_refine_ls_shift/esd_mean 0.000
_refine_ls_structure_factor_coef Fsqd
_refine_ls_weighting_details 'w=1/[\s^2^(Fo^2^)+(0.0630P)^2^+0.3152P] where P=(Fo^2^+2Fc^2^)/3'
_refine_ls_weighting_scheme calc
_refine_ls_wR_factor_all 0.1639
_refine_ls_wR_factor_obs 0.1135
_reflns_number_observed 3463
_reflns_number_total 5064
_reflns_observed_criterion >2sigma(I)
_cod_data_source_file b512410g.txt
_cod_data_source_block sl0105
_cod_depositor_comments
;
The following automatic conversions were performed:
'_symmetry_cell_setting' value 'Monoclinic' changed to 'monoclinic'
according to '/home/saulius/struct/CIF-dictionaries/cif_core.dic'
dictionary named 'cif_core.dic' version 2.4.1 from
2010-06-29.

'_exptl_absorpt_correction_type' value 'multiscan' changed to
'multi-scan' according to
'/home/saulius/struct/CIF-dictionaries/cif_core.dic' dictionary named
'cif_core.dic' version 2.4.1 from 2010-06-29.

Automatic conversion script
Id: cif_fix_enum 1527 2010-12-29 10:47:43Z saulius 

The following automatic conversions were performed:

'_refine_ls_weighting_scheme' value 'calc
w=1/[\s^2^(Fo^2^)+(0.0630P)^2^+0.3152P] where P=(Fo^2^+2Fc^2^)/3' was
changed to 'calc'. New tag '_refine_ls_weighting_details' was
created. The value of the new tag was set to
'w=1/[\s^2^(Fo^2^)+(0.0630P)^2^+0.3152P] where P=(Fo^2^+2Fc^2^)/3'.

Automatic conversion script
Id: cif_fix_values 3143 2015-03-26 13:38:13Z robertas 
;
_cod_original_sg_symbol_H-M P2(1)/n
_cod_database_code 7150299

loop_
_symmetry_equiv_pos_as_xyz
'x, y, z'
'-x+1/2, y+1/2, -z+1/2'
'-x, -y, -z'
'x-1/2, -y-1/2, z-1/2'

loop_
_atom_site_aniso_label
_atom_site_aniso_U_11
_atom_site_aniso_U_22
_atom_site_aniso_U_33
_atom_site_aniso_U_23
_atom_site_aniso_U_13
_atom_site_aniso_U_12
O1 0.0639(9) 0.0643(9) 0.0280(7) 0.0070(6) 0.0062(6) -0.0170(7)
O2 0.0396(7) 0.0362(7) 0.0267(6) -0.0006(5) -0.0021(5) -0.0097(5)
O3 0.0247(5) 0.0343(6) 0.0238(6) 0.0006(5) 0.0009(4) -0.0029(4)
O4 0.0324(6) 0.0269(6) 0.0402(7) -0.0003(5) -0.0058(5) 0.0027(5)
O5 0.0425(7) 0.0248(6) 0.0381(7) -0.0014(5) 0.0020(5) 0.0023(5)
O6 0.0538(8) 0.0605(9) 0.0367(7) 0.0038(7) -0.0124(6) -0.0066(7)
O7 0.0394(7) 0.0508(8) 0.0546(8) 0.0018(7) -0.0053(6) 0.0042(6)
O8 0.0289(6) 0.0351(7) 0.0601(8) -0.0076(6) 0.0059(6) 0.0018(5)
O9 0.0423(7) 0.0476(8) 0.0382(7) -0.0031(6) 0.0109(5) -0.0036(6)
O10 0.0550(8) 0.0438(8) 0.0368(8) 0.0074(6) 0.0005(6) -0.0121(6)
C1 0.0382(9) 0.0324(9) 0.0265(9) 0.0052(7) 0.0007(7) -0.0035(7)
C2 0.0314(8) 0.0280(8) 0.0268(8) 0.0024(7) 0.0029(6) -0.0055(7)
C3 0.0240(8) 0.0272(8) 0.0304(9) 0.0027(7) 0.0009(6) -0.0002(6)
C4 0.0311(8) 0.0291(9) 0.0313(9) 0.0026(7) 0.0026(7) -0.0036(7)
C5 0.0442(10) 0.0383(10) 0.0347(10) 0.0026(8) 0.0135(8) 0.0038(8)
C6 0.0361(10) 0.0444(11) 0.0598(13) -0.0044(10) 0.0001(9) -0.0104(8)
C7 0.0547(12) 0.0301(10) 0.0613(13) -0.0079(9) -0.0111(10) 0.0056(9)
C8 0.0695(14) 0.0314(10) 0.0543(13) -0.0086(9) 0.0023(10) 0.0007(10)
C9 0.0279(8) 0.0347(9) 0.0333(9) -0.0014(7) 0.0052(7) -0.0061(7)
C10 0.0278(8) 0.0394(10) 0.0297(9) -0.0018(7) 0.0049(6) -0.0044(7)
C11 0.0340(9) 0.0475(11) 0.0330(10) 0.0075(8) 0.0059(7) -0.0071(8)
C12 0.0321(9) 0.0363(10) 0.0601(12) -0.0065(9) 0.0043(8) -0.0001(8)
C13 0.0379(10) 0.0490(12) 0.0666(14) -0.0107(10) 0.0020(9) 0.0025(9)
C14 0.0245(8) 0.0355(9) 0.0367(9) -0.0043(8) 0.0020(7) -0.0024(7)
C15 0.0256(8) 0.0262(8) 0.0334(9) 0.0001(7) 0.0003(6) -0.0029(6)
C16 0.0264(8) 0.0386(9) 0.0343(9) 0.0094(7) -0.0014(7) -0.0032(7)
C17 0.0215(8) 0.0344(9) 0.0431(10) 0.0053(8) 0.0015(7) -0.0005(7)
C18 0.0328(9) 0.0266(8) 0.0327(9) -0.0030(7) 0.0060(7) -0.0061(7)
C19 0.0384(10) 0.0386(10) 0.0297(9) 0.0012(7) -0.0041(7) 0.0019(8)
C20 0.0261(8) 0.0354(9) 0.0366(9) 0.0002(7) -0.0038(7) 0.0026(7)
C21 0.0413(11) 0.0535(12) 0.0567(13) -0.0094(10) 0.0202(9) -0.0024(9)

loop_
_atom_site_label
_atom_site_type_symbol
_atom_site_fract_x
_atom_site_fract_y
_atom_site_fract_z
_atom_site_U_iso_or_equiv
_atom_site_thermal_displace_type
_atom_site_occupancy
_atom_site_calc_flag
_atom_site_refinement_flags
_atom_site_disorder_group
O1 O 0.63232(14) 0.32386(13) 1.01451(7) 0.0520(4) Uani 1 d . .
O2 O 0.78108(11) 0.40519(10) 0.95120(6) 0.0342(3) Uani 1 d . .
O3 O 0.66595(9) 0.32072(9) 0.82249(5) 0.0276(3) Uani 1 d . .
O4 O 0.86798(10) 0.24920(9) 0.85255(6) 0.0333(3) Uani 1 d . .
O5 O 0.74012(11) 0.53458(10) 0.85813(6) 0.0351(3) Uani 1 d . .
O6 O 0.23700(13) 0.23704(13) 0.73789(7) 0.0505(4) Uani 1 d . .
O7 O 0.24479(12) 0.39404(12) 0.80410(7) 0.0483(4) Uani 1 d . .
O8 O 0.48471(11) 0.05124(11) 0.86699(7) 0.0413(3) Uani 1 d D .
H8 H 0.4706(20) -0.0319(18) 0.8711(11) 0.062 Uiso 1 d D .
O9 O 0.04805(11) 0.11789(11) 1.09647(6) 0.0426(3) Uani 1 d . .
O10 O 0.56163(14) 0.18318(12) 1.13206(8) 0.0452(3) Uani 1 d D .
H10B H 0.6156(22) 0.2092(21) 1.1665(12) 0.068 Uiso 1 d D .
H10A H 0.5809(21) 0.2184(20) 1.0921(11) 0.068 Uiso 1 d D .
C1 C 0.6743(2) 0.34153(15) 0.95553(9) 0.0324(4) Uani 1 d . .
C2 C 0.61327(14) 0.28621(14) 0.88946(8) 0.0287(4) Uani 1 d . .
H2 H 0.62406(14) 0.19959(14) 0.89395(8) 0.034 Uiso 1 calc R .
C3 C 0.79851(14) 0.34576(13) 0.82548(8) 0.0272(4) Uani 1 d . .
C4 C 0.82135(15) 0.44456(14) 0.88002(9) 0.0305(4) Uani 1 d . .
C5 C 0.8347(2) 0.3807(2) 0.75053(9) 0.0389(4) Uani 1 d . .
H5A H 0.8046(10) 0.3211(5) 0.71632(12) 0.058 Uiso 1 calc R .
H5B H 0.9280(2) 0.3878(10) 0.7482(2) 0.058 Uiso 1 calc R .
H5C H 0.7950(9) 0.4561(5) 0.7384(3) 0.058 Uiso 1 calc R .
C6 C 0.9601(2) 0.4785(2) 0.89086(11) 0.0468(5) Uani 1 d . .
H6A H 0.9683(2) 0.5327(9) 0.9315(5) 0.070 Uiso 1 calc R .
H6B H 0.9907(4) 0.5164(11) 0.8473(3) 0.070 Uiso 1 calc R .
H6C H 1.0113(3) 0.4083(2) 0.9009(7) 0.070 Uiso 1 calc R .
C7 C 0.8628(2) 0.1474(2) 0.80772(12) 0.0489(5) Uani 1 d . .
H7A H 0.8911(12) 0.0790(3) 0.8355(2) 0.073 Uiso 1 calc R .
H7B H 0.9190(10) 0.1583(5) 0.7668(4) 0.073 Uiso 1 calc R .
H7C H 0.7747(3) 0.1352(7) 0.7902(6) 0.073 Uiso 1 calc R .
C8 C 0.7461(2) 0.6407(2) 0.89878(12) 0.0517(5) Uani 1 d . .
H8B H 0.6702(7) 0.6882(6) 0.8877(6) 0.078 Uiso 1 calc R .
H8C H 0.8232(7) 0.6843(6) 0.8863(6) 0.078 Uiso 1 calc R .
H8D H 0.7490(14) 0.6221(2) 0.95019(12) 0.078 Uiso 1 calc R .
C9 C 0.46941(15) 0.31163(14) 0.88468(9) 0.0319(4) Uani 1 d . .
H9 H 0.43199(15) 0.29029(14) 0.93190(9) 0.038 Uiso 1 calc R .
C10 C 0.40445(15) 0.23490(15) 0.82645(9) 0.0322(4) Uani 1 d . .
H10 H 0.47047(15) 0.22281(15) 0.78907(9) 0.039 Uiso 1 calc R .
C11 C 0.2898(2) 0.2887(2) 0.78703(9) 0.0381(4) Uani 1 d . .
C12 C 0.4417(2) 0.4406(2) 0.87119(11) 0.0428(5) Uani 1 d . .
H12A H 0.4770(2) 0.4879(2) 0.91157(11) 0.051 Uiso 1 calc R .
H12B H 0.4836(2) 0.4661(2) 0.82662(11) 0.051 Uiso 1 calc R .
C13 C 0.2997(2) 0.4599(2) 0.86413(12) 0.0511(5) Uani 1 d . .
H13A H 0.2585(2) 0.4354(2) 0.90909(12) 0.061 Uiso 1 calc R .
H13B H 0.2824(2) 0.5442(2) 0.85688(12) 0.061 Uiso 1 calc R .
C14 C 0.36809(14) 0.11073(15) 0.85248(9) 0.0322(4) Uani 1 d . .
H14 H 0.32201(14) 0.06951(15) 0.81220(9) 0.039 Uiso 1 calc R .
C15 C 0.28108(14) 0.11279(14) 0.91729(9) 0.0284(4) Uani 1 d . .
C16 C 0.15463(15) 0.14873(15) 0.91009(9) 0.0331(4) Uani 1 d . .
H16 H 0.12251(15) 0.17166(15) 0.86407(9) 0.040 Uiso 1 calc R .
C17 C 0.07353(15) 0.15218(15) 0.96828(9) 0.0330(4) Uani 1 d . .
H17 H -0.01236(15) 0.17822(15) 0.96210(9) 0.040 Uiso 1 calc R .
C18 C 0.11905(15) 0.11736(14) 1.03517(9) 0.0306(4) Uani 1 d . .
C19 C 0.2447(2) 0.0804(2) 1.04359(9) 0.0357(4) Uani 1 d . .
H19 H 0.2760(2) 0.0558(2) 1.08944(9) 0.043 Uiso 1 calc R .
C20 C 0.3248(2) 0.07944(15) 0.98533(9) 0.0328(4) Uani 1 d . .
H20 H 0.4114(2) 0.05550(15) 0.99198(9) 0.039 Uiso 1 calc R .
C21 C -0.0811(2) 0.1577(2) 1.09005(11) 0.0502(5) Uani 1 d . .
H21A H -0.1219(5) 0.1519(12) 1.1368(2) 0.075 Uiso 1 calc R .
H21B H -0.1280(4) 0.1092(8) 1.0549(6) 0.075 Uiso 1 calc R .
H21C H -0.0822(2) 0.2393(4) 1.0740(7) 0.075 Uiso 1 calc R .

loop_
_atom_type_symbol
_atom_type_description
_atom_type_scat_dispersion_real
_atom_type_scat_dispersion_imag
_atom_type_scat_source
C C 0.0033 0.0016 'International Tables Vol C Tables 4.2.6.8 and 6.1.1.4'
H H 0.0000 0.0000 'International Tables Vol C Tables 4.2.6.8 and 6.1.1.4'
O O 0.0106 0.0060 'International Tables Vol C Tables 4.2.6.8 and 6.1.1.4'

loop_
_geom_angle_atom_site_label_1
_geom_angle_atom_site_label_2
_geom_angle_atom_site_label_3
_geom_angle
_geom_angle_site_symmetry_1
_geom_angle_site_symmetry_3
_geom_angle_publ_flag
C1 O2 C4 118.51(12) . . ?
C3 O3 C2 114.65(11) . . ?
C3 O4 C7 114.57(13) . . ?
C4 O5 C8 116.99(14) . . ?
C11 O7 C13 121.00(15) . . ?
C14 O8 H8 110.8(13) . . ?
C18 O9 C21 117.30(14) . . ?
H10B O10 H10A 107.6(20) . . ?
O1 C1 O2 117.8(2) . . ?
O1 C1 C2 120.93(15) . . ?
O2 C1 C2 121.13(13) . . ?
O3 C2 C1 115.49(12) . . ?
O3 C2 C9 107.05(12) . . ?
C1 C2 C9 111.34(13) . . ?
O3 C2 H2 107.55(8) . . ?
C1 C2 H2 107.55(9) . . ?
C9 C2 H2 107.55(8) . . ?
O4 C3 O3 110.60(12) . . ?
O4 C3 C5 113.66(13) . . ?
O3 C3 C5 106.42(13) . . ?
O4 C3 C4 105.61(12) . . ?
O3 C3 C4 108.25(12) . . ?
C5 C3 C4 112.25(13) . . ?
O5 C4 O2 107.83(12) . . ?
O5 C4 C6 115.31(14) . . ?
O2 C4 C6 104.54(13) . . ?
O5 C4 C3 105.45(13) . . ?
O2 C4 C3 109.12(12) . . ?
C6 C4 C3 114.36(14) . . ?
C3 C5 H5A 109.47(9) . . ?
C3 C5 H5B 109.47(9) . . ?
H5A C5 H5B 109.5 . . ?
C3 C5 H5C 109.47(9) . . ?
H5A C5 H5C 109.5 . . ?
H5B C5 H5C 109.5 . . ?
C4 C6 H6A 109.47(10) . . ?
C4 C6 H6B 109.47(10) . . ?
H6A C6 H6B 109.5 . . ?
C4 C6 H6C 109.47(10) . . ?
H6A C6 H6C 109.5 . . ?
H6B C6 H6C 109.5 . . ?
O4 C7 H7A 109.47(9) . . ?
O4 C7 H7B 109.47(10) . . ?
H7A C7 H7B 109.5 . . ?
O4 C7 H7C 109.47(9) . . ?
H7A C7 H7C 109.5 . . ?
H7B C7 H7C 109.5 . . ?
O5 C8 H8B 109.47(10) . . ?
O5 C8 H8C 109.47(9) . . ?
H8B C8 H8C 109.5 . . ?
O5 C8 H8D 109.47(10) . . ?
H8B C8 H8D 109.5 . . ?
H8C C8 H8D 109.5 . . ?
C12 C9 C2 112.08(13) . . ?
C12 C9 C10 110.88(14) . . ?
C2 C9 C10 110.45(13) . . ?
C12 C9 H9 107.75(9) . . ?
C2 C9 H9 107.75(8) . . ?
C10 C9 H9 107.75(8) . . ?
C11 C10 C9 116.06(14) . . ?
C11 C10 C14 108.99(13) . . ?
C9 C10 C14 114.14(13) . . ?
C11 C10 H10 105.56(8) . . ?
C9 C10 H10 105.56(8) . . ?
C14 C10 H10 105.56(8) . . ?
O6 C11 O7 117.6(2) . . ?
O6 C11 C10 120.5(2) . . ?
O7 C11 C10 121.9(2) . . ?
C13 C12 C9 109.86(15) . . ?
C13 C12 H12A 109.69(11) . . ?
C9 C12 H12A 109.69(10) . . ?
C13 C12 H12B 109.69(12) . . ?
C9 C12 H12B 109.69(9) . . ?
H12A C12 H12B 108.2 . . ?
O7 C13 C12 111.3(2) . . ?
O7 C13 H13A 109.37(10) . . ?
C12 C13 H13A 109.37(12) . . ?
O7 C13 H13B 109.37(10) . . ?
C12 C13 H13B 109.37(11) . . ?
H13A C13 H13B 108.0 . . ?
O8 C14 C15 112.42(14) . . ?
O8 C14 C10 106.49(12) . . ?
C15 C14 C10 112.78(13) . . ?
O8 C14 H14 108.34(9) . . ?
C15 C14 H14 108.34(8) . . ?
C10 C14 H14 108.34(9) . . ?
C16 C15 C20 117.55(14) . . ?
C16 C15 C14 120.71(14) . . ?
C20 C15 C14 121.74(14) . . ?
C15 C16 C17 121.9(2) . . ?
C15 C16 H16 119.04(9) . . ?
C17 C16 H16 119.04(10) . . ?
C18 C17 C16 119.37(15) . . ?
C18 C17 H17 120.32(9) . . ?
C16 C17 H17 120.32(10) . . ?
O9 C18 C17 124.44(15) . . ?
O9 C18 C19 115.78(15) . . ?
C17 C18 C19 119.77(15) . . ?
C18 C19 C20 120.1(2) . . ?
C18 C19 H19 119.93(10) . . ?
C20 C19 H19 119.93(10) . . ?
C19 C20 C15 121.25(15) . . ?
C19 C20 H20 119.37(10) . . ?
C15 C20 H20 119.37(9) . . ?
O9 C21 H21A 109.47(10) . . ?
O9 C21 H21B 109.47(10) . . ?
H21A C21 H21B 109.5 . . ?
O9 C21 H21C 109.47(10) . . ?
H21A C21 H21C 109.5 . . ?
H21B C21 H21C 109.5 . . ?

loop_
_geom_bond_atom_site_label_1
_geom_bond_atom_site_label_2
_geom_bond_distance
_geom_bond_site_symmetry_2
_geom_bond_publ_flag
O1 C1 1.208(2) . ?
O2 C1 1.335(2) . ?
O2 C4 1.470(2) . ?
O3 C3 1.414(2) . ?
O3 C2 1.429(2) . ?
O4 C3 1.408(2) . ?
O4 C7 1.433(2) . ?
O5 C4 1.389(2) . ?
O5 C8 1.430(2) . ?
O6 C11 1.212(2) . ?
O7 C11 1.334(2) . ?
O7 C13 1.455(2) . ?
O8 C14 1.416(2) . ?
O8 H8 0.96(2) . ?
O9 C18 1.375(2) . ?
O9 C21 1.427(2) . ?
O10 H10B 0.89(2) . ?
O10 H10A 0.87(2) . ?
C1 C2 1.512(2) . ?
C2 C9 1.531(2) . ?
C2 H2 1.00 . ?
C3 C5 1.507(2) . ?
C3 C4 1.534(2) . ?
C4 C6 1.509(2) . ?
C5 H5A 0.98 . ?
C5 H5B 0.98 . ?
C5 H5C 0.98 . ?
C6 H6A 0.98 . ?
C6 H6B 0.98 . ?
C6 H6C 0.98 . ?
C7 H7A 0.98 . ?
C7 H7B 0.98 . ?
C7 H7C 0.98 . ?
C8 H8B 0.98 . ?
C8 H8C 0.98 . ?
C8 H8D 0.98 . ?
C9 C12 1.523(2) . ?
C9 C10 1.540(2) . ?
C9 H9 1.00 . ?
C10 C11 1.521(2) . ?
C10 C14 1.550(2) . ?
C10 H10 1.00 . ?
C12 C13 1.503(2) . ?
C12 H12A 0.99 . ?
C12 H12B 0.99 . ?
C13 H13A 0.99 . ?
C13 H13B 0.99 . ?
C14 C15 1.527(2) . ?
C14 H14 1.00 . ?
C15 C16 1.387(2) . ?
C15 C20 1.390(2) . ?
C16 C17 1.390(2) . ?
C16 H16 0.95 . ?
C17 C18 1.382(2) . ?
C17 H17 0.95 . ?
C18 C19 1.384(2) . ?
C19 C20 1.385(2) . ?
C19 H19 0.95 . ?
C20 H20 0.95 . ?
C21 H21A 0.98 . ?
C21 H21B 0.98 . ?
C21 H21C 0.98 . ?

loop_
_geom_torsion_atom_site_label_1
_geom_torsion_atom_site_label_2
_geom_torsion_atom_site_label_3
_geom_torsion_atom_site_label_4
_geom_torsion
_geom_torsion_site_symmetry_1
_geom_torsion_site_symmetry_2
_geom_torsion_site_symmetry_3
_geom_torsion_site_symmetry_4
_geom_torsion_publ_flag
C4 O2 C1 O1 -169.7(2) . . . . ?
C4 O2 C1 C2 14.6(2) . . . . ?
C3 O3 C2 C1 32.5(2) . . . . ?
C3 O3 C2 C9 157.13(12) . . . . ?
O1 C1 C2 O3 175.6(2) . . . . ?
O2 C1 C2 O3 -8.8(2) . . . . ?
O1 C1 C2 C9 53.2(2) . . . . ?
O2 C1 C2 C9 -131.1(2) . . . . ?
C7 O4 C3 O3 65.1(2) . . . . ?
C7 O4 C3 C5 -54.5(2) . . . . ?
C7 O4 C3 C4 -178.00(13) . . . . ?
C2 O3 C3 O4 56.5(2) . . . . ?
C2 O3 C3 C5 -179.64(12) . . . . ?
C2 O3 C3 C4 -58.8(2) . . . . ?
C8 O5 C4 O2 65.9(2) . . . . ?
C8 O5 C4 C6 -50.4(2) . . . . ?
C8 O5 C4 C3 -177.60(13) . . . . ?
C1 O2 C4 O5 74.0(2) . . . . ?
C1 O2 C4 C6 -162.78(14) . . . . ?
C1 O2 C4 C3 -40.0(2) . . . . ?
O4 C3 C4 O5 -172.61(11) . . . . ?
O3 C3 C4 O5 -54.13(15) . . . . ?
C5 C3 C4 O5 63.0(2) . . . . ?
O4 C3 C4 O2 -57.02(15) . . . . ?
O3 C3 C4 O2 61.5(2) . . . . ?
C5 C3 C4 O2 178.62(13) . . . . ?
O4 C3 C4 C6 59.7(2) . . . . ?
O3 C3 C4 C6 178.13(14) . . . . ?
C5 C3 C4 C6 -64.7(2) . . . . ?
O3 C2 C9 C12 -59.8(2) . . . . ?
C1 C2 C9 C12 67.3(2) . . . . ?
O3 C2 C9 C10 64.4(2) . . . . ?
C1 C2 C9 C10 -168.49(13) . . . . ?
C12 C9 C10 C11 -23.0(2) . . . . ?
C2 C9 C10 C11 -147.87(13) . . . . ?
C12 C9 C10 C14 -151.03(13) . . . . ?
C2 C9 C10 C14 84.1(2) . . . . ?
C13 O7 C11 O6 177.7(2) . . . . ?
C13 O7 C11 C10 -3.3(2) . . . . ?
C9 C10 C11 O6 176.15(15) . . . . ?
C14 C10 C11 O6 -53.3(2) . . . . ?
C9 C10 C11 O7 -2.9(2) . . . . ?
C14 C10 C11 O7 127.7(2) . . . . ?
C2 C9 C12 C13 177.81(15) . . . . ?
C10 C9 C12 C13 53.9(2) . . . . ?
C11 O7 C13 C12 35.4(2) . . . . ?
C9 C12 C13 O7 -60.8(2) . . . . ?
C11 C10 C14 O8 161.36(13) . . . . ?
C9 C10 C14 O8 -67.1(2) . . . . ?
C11 C10 C14 C15 -74.9(2) . . . . ?
C9 C10 C14 C15 56.7(2) . . . . ?
O8 C14 C15 C16 -168.72(15) . . . . ?
C10 C14 C15 C16 70.9(2) . . . . ?
O8 C14 C15 C20 11.5(2) . . . . ?
C10 C14 C15 C20 -108.9(2) . . . . ?
C20 C15 C16 C17 0.2(3) . . . . ?
C14 C15 C16 C17 -179.6(2) . . . . ?
C15 C16 C17 C18 -0.9(3) . . . . ?
C21 O9 C18 C17 -0.3(2) . . . . ?
C21 O9 C18 C19 178.8(2) . . . . ?
C16 C17 C18 O9 179.50(15) . . . . ?
C16 C17 C18 C19 0.5(2) . . . . ?
O9 C18 C19 C20 -178.48(15) . . . . ?
C17 C18 C19 C20 0.6(3) . . . . ?
C18 C19 C20 C15 -1.3(3) . . . . ?
C16 C15 C20 C19 0.9(3) . . . . ?
C14 C15 C20 C19 -179.3(2) . . . . ?
